data_7021748
loop_
_publ_author_name
'Gao, Junkuo'
'He, Mi'
'Lee, Zhi Yi'
'Cao, Wenfang'
'Xiong, Wei-Wei'
'Li, Yongxin'
'Ganguly, Rakesh'
'Wu, Tom'
'Zhang, Qichun'

_publ_section_title
;
 A surfactant-thermal method to prepare four new three-dimensional
 heterometal-organic frameworks.
;
_journal_issue 32
_journal_name_full 'Dalton transactions (Cambridge, England : 2003)'
_journal_page_first 11367
_journal_page_last 11370
_journal_paper_doi 10.1039/c3dt51103k
_journal_volume 42
_journal_year 2013
_chemical_formula_sum 'C19 H13 Co Cu N2 O6'
_chemical_formula_weight 487.78
_space_group_crystal_system orthorhombic
_space_group_IT_number 20
_space_group_name_Hall 'C 2c 2'
_space_group_name_H-M_alt 'C 2 2 21'
_symmetry_space_group_name_Hall 'C 2c 2'
_symmetry_space_group_name_H-M 'C 2 2 21'
_atom_sites_solution_hydrogens geom
_atom_sites_solution_primary direct
_atom_sites_solution_secondary difmap
_audit_creation_method SHELXL-97
_cell_angle_alpha 90
_cell_angle_beta 90
_cell_angle_gamma 90
_cell_formula_units_Z 8
_cell_length_a 12.3843(6)
_cell_length_b 15.8374(7)
_cell_length_c 19.3284(10)
_cell_measurement_reflns_used 7149
_cell_measurement_temperature 103.(2)
_cell_measurement_theta_max 30.4810
_cell_measurement_theta_min 2.3385
_cell_volume 3791.0(3)
_computing_cell_refinement 'SAINT V8.27B (Bruker AXS Inc., 2012)'
_computing_data_collection 'Bruker Apex2'
_computing_data_reduction 'SAINT V8.27B (Bruker AXS Inc., 2012)'
_computing_molecular_graphics 'Bruker Apex2'
_computing_publication_material 'Bruker Apex2'
_computing_structure_refinement 'SHELXL-97 (Sheldrick, 2008)'
_computing_structure_solution 'SHELXS-97 (Sheldrick, 2008)'
_diffrn_ambient_temperature 103.(2)
_diffrn_detector_area_resol_mean 8.3333
_diffrn_measured_fraction_theta_full 0.998
_diffrn_measured_fraction_theta_max 0.998
_diffrn_measurement_device_type 'Bruker APEX-II CCD'
_diffrn_measurement_method '\f and \w scans'
_diffrn_radiation_monochromator graphite
_diffrn_radiation_type MoK\a
_diffrn_radiation_wavelength 0.71073
_diffrn_reflns_av_R_equivalents 0.0392
_diffrn_reflns_av_unetI/netI 0.0386
_diffrn_reflns_limit_h_max 11
_diffrn_reflns_limit_h_min -15
_diffrn_reflns_limit_k_max 20
_diffrn_reflns_limit_k_min -20
_diffrn_reflns_limit_l_max 24
_diffrn_reflns_limit_l_min -24
_diffrn_reflns_number 17858
_diffrn_reflns_theta_full 27.00
_diffrn_reflns_theta_max 27.00
_diffrn_reflns_theta_min 2.09
_exptl_absorpt_coefficient_mu 2.037
_exptl_absorpt_correction_T_max 0.69
_exptl_absorpt_correction_T_min 0.47
_exptl_absorpt_correction_type multi-scan
_exptl_absorpt_process_details 'SADABS V2012/1 (Bruker AXS Inc.)'
_exptl_crystal_colour red
_exptl_crystal_density_diffrn 1.709
_exptl_crystal_density_method 'not measured'
_exptl_crystal_description block
_exptl_crystal_F_000 1960
_exptl_crystal_size_max 0.340
_exptl_crystal_size_mid 0.340
_exptl_crystal_size_min 0.200
_refine_diff_density_max 0.529
_refine_diff_density_min -0.530
_refine_ls_abs_structure_details 'Flack H D (1983), Acta Cryst. A39, 876-881'
_refine_ls_abs_structure_Flack 0.014(17)
_refine_ls_extinction_method none
_refine_ls_goodness_of_fit_ref 1.177
_refine_ls_hydrogen_treatment constr
_refine_ls_matrix_type full
_refine_ls_number_parameters 356
_refine_ls_number_reflns 4134
_refine_ls_number_restraints 490
_refine_ls_restrained_S_all 1.117
_refine_ls_R_factor_all 0.0309
_refine_ls_R_factor_gt 0.0266
_refine_ls_shift/su_max 0.001
_refine_ls_shift/su_mean 0.000
_refine_ls_structure_factor_coef Fsqd
_refine_ls_weighting_details 'calc w=1/[\s^2^(Fo^2^)+(0.0629P)^2^+0.0000P] where P=(Fo^2^+2Fc^2^)/3'
_refine_ls_weighting_scheme calc
_refine_ls_wR_factor_gt 0.0740
_refine_ls_wR_factor_ref 0.1011
_reflns_number_gt 3935
_reflns_number_total 4134
_reflns_threshold_expression >2sigma(I)
_cod_data_source_file c3dt51103k.txt
_cod_data_source_block I
_cod_database_code 7021748

loop_
_space_group_symop_operation_xyz
'x, y, z'
'-x, -y, z+1/2'
'-x, y, -z+1/2'
'x, -y, -z'
'x+1/2, y+1/2, z'
'-x+1/2, -y+1/2, z+1/2'
'-x+1/2, y+1/2, -z+1/2'
'x+1/2, -y+1/2, -z'

loop_
_atom_site_type_symbol
_atom_site_label
_atom_site_fract_x
_atom_site_fract_y
_atom_site_fract_z
_atom_site_U_iso_or_equiv
_atom_site_adp_type
_atom_site_calc_flag
_atom_site_refinement_flags
_atom_site_occupancy
_atom_site_disorder_assembly
_atom_site_disorder_group
Cu Cu1 -0.04993(4) 0.52252(3) 0.42086(2) 0.01994(13) Uani d . 1.0 A .
Co Co1 0.62742(3) 0.56462(2) 0.26825(2) 0.00858(11) Uani d . 1.0 . .
C C1 0.7962(3) 0.4907(2) 0.25278(16) 0.0122(6) Uani d . 1.0 . .
C C2 0.5121(3) 0.5315(2) 0.37380(18) 0.0166(7) Uani d . 1.0 . .
C C3 0.5 0.7212(3) 0.25 0.0116(9) Uani d S 1.0 . .
C C4 0.5 0.8155(3) 0.25 0.0101(9) Uani d S 1.0 . .
C C5 0.5973(3) 0.8592(2) 0.25012(17) 0.0110(6) Uani d . 1.0 . .
H H5 0.6637 0.8292 0.2504 0.013 Uiso calc R 1.0 . .
C C6 0.5975(3) 0.94745(18) 0.24987(16) 0.0092(6) Uani d . 1.0 . .
C C7 0.5 0.9914(3) 0.25 0.0115(9) Uani d S 1.0 . .
H H7 0.5 1.0514 0.25 0.014 Uiso calc SR 1.0 . .
C C8 0.5066(4) 0.5 0.5 0.0115(9) Uani d S 1.0 . .
H H8 0.5833 0.5 0.5 0.014 Uiso calc SR 1.0 . .
C C9 0.4497(3) 0.51401(19) 0.43861(16) 0.0131(7) Uani d . 1.0 . .
C C10 0.3388(3) 0.5124(2) 0.43895(17) 0.0148(7) Uani d . 1.0 . .
H H10 0.3004 0.5199 0.3968 0.018 Uiso calc R 1.0 . .
C C11 0.2822(4) 0.5 0.5 0.0163(10) Uani d S 1.0 . .
C C12 0.1607(4) 0.5 0.5 0.0206(11) Uani d S 1.0 . .
C C13 -0.0396(15) 0.3369(11) 0.4342(14) 0.025(2) Uani d PDU 0.44(3) A 1
H H13 0.0366 0.3431 0.4365 0.03 Uiso calc PR 0.44(3) A 1
C C14 -0.0822(17) 0.2554(10) 0.4374(10) 0.030(2) Uani d PDU 0.44(3) A 1
H H14 -0.035 0.2081 0.438 0.036 Uiso calc PR 0.44(3) A 1
C C15 -0.1911(17) 0.2433(9) 0.4397(9) 0.034(2) Uani d PDU 0.44(3) A 1
H H15 -0.2206 0.1881 0.4431 0.041 Uiso calc PR 0.44(3) A 1
C C16 -0.2578(15) 0.3133(11) 0.4371(10) 0.033(2) Uani d PDU 0.44(3) A 1
H H16 -0.3339 0.3069 0.44 0.039 Uiso calc PR 0.44(3) A 1
C C17 -0.2130(17) 0.3920(11) 0.4303(16) 0.026(2) Uani d PDU 0.44(3) A 1
H H17 -0.2603 0.4391 0.4268 0.032 Uiso calc PR 0.44(3) A 1
C C13A -0.0191(12) 0.3483(8) 0.4312(10) 0.024(2) Uani d PDU 0.56(3) A 2
H H13A 0.0545 0.3651 0.4311 0.029 Uiso calc PR 0.56(3) A 2
C C14A -0.0474(14) 0.2625(7) 0.4346(7) 0.029(2) Uani d PDU 0.56(3) A 2
H H14A 0.0071 0.2206 0.4385 0.035 Uiso calc PR 0.56(3) A 2
C C15A -0.1540(15) 0.2397(7) 0.4322(7) 0.034(2) Uani d PDU 0.56(3) A 2
H H15A -0.1743 0.1819 0.4344 0.041 Uiso calc PR 0.56(3) A 2
C C16A -0.2318(12) 0.3022(8) 0.4265(8) 0.031(2) Uani d PDU 0.56(3) A 2
H H16A -0.3062 0.288 0.4243 0.037 Uiso calc PR 0.56(3) A 2
C C17A -0.1995(13) 0.3852(9) 0.4241(12) 0.026(2) Uani d PDU 0.56(3) A 2
H H17A -0.2529 0.4279 0.4193 0.031 Uiso calc PR 0.56(3) A 2
C C18 0.0172(12) 0.6753(11) 0.3621(15) 0.023(2) Uani d PDU 0.44(3) A 1
H H18 0.083 0.6445 0.36 0.027 Uiso calc PR 0.44(3) A 1
C C19 0.0154(14) 0.7586(11) 0.3377(11) 0.024(2) Uani d PDU 0.44(3) A 1
H H19 0.0797 0.785 0.3219 0.029 Uiso calc PR 0.44(3) A 1
C C20 -0.0807(16) 0.8013(10) 0.3368(10) 0.025(2) Uani d PDU 0.44(3) A 1
H H20 -0.0838 0.8574 0.3195 0.031 Uiso calc PR 0.44(3) A 1
C C21 -0.1700(14) 0.7638(11) 0.3605(11) 0.025(2) Uani d PDU 0.44(3) A 1
H H21 -0.2369 0.7932 0.36 0.03 Uiso calc PR 0.44(3) A 1
C C22 -0.1648(11) 0.6805(12) 0.3862(18) 0.022(2) Uani d PDU 0.44(3) A 1
H H22 -0.2291 0.6543 0.4022 0.026 Uiso calc PR 0.44(3) A 1
C C18A 0.0100(10) 0.6870(8) 0.3665(11) 0.022(2) Uani d PDU 0.56(3) A 2
H H18A 0.0817 0.6659 0.368 0.026 Uiso calc PR 0.56(3) A 2
C C19A -0.0079(12) 0.7688(9) 0.3413(9) 0.028(2) Uani d PDU 0.56(3) A 2
H H19A 0.0501 0.8016 0.3236 0.033 Uiso calc PR 0.56(3) A 2
C C20A -0.1104(12) 0.8003(8) 0.3429(8) 0.0241(19) Uani d PDU 0.56(3) A 2
H H20A -0.1241 0.8559 0.3268 0.029 Uiso calc PR 0.56(3) A 2
C C21A -0.1927(11) 0.7525(8) 0.3674(8) 0.0213(18) Uani d PDU 0.56(3) A 2
H H21A -0.2639 0.7747 0.3692 0.026 Uiso calc PR 0.56(3) A 2
C C22A -0.1718(9) 0.6696(10) 0.3901(14) 0.0214(19) Uani d PDU 0.56(3) A 2
H H22A -0.2297 0.6359 0.4068 0.026 Uiso calc PR 0.56(3) A 2
N N1 -0.1000(3) 0.40734(18) 0.42807(17) 0.0218(7) Uani d U 1.0 . .
N N2 -0.0714(3) 0.63727(18) 0.38862(16) 0.0198(6) Uani d DU 1.0 . .
O O1 0.79047(19) 0.57066(14) 0.24646(13) 0.0148(5) Uani d . 1.0 . .
O O2 0.71161(19) 0.44826(14) 0.26265(14) 0.0189(5) Uani d . 1.0 . .
O O3 0.6118(2) 0.54477(15) 0.37642(13) 0.0209(6) Uani d . 1.0 . .
O O4 0.4626(2) 0.53170(17) 0.31769(13) 0.0233(6) Uani d . 1.0 . .
O O5 0.58774(19) 0.68573(14) 0.26507(14) 0.0163(5) Uani d . 1.0 . .
O O6 0.1149(2) 0.5239(2) 0.44557(15) 0.0341(7) Uani d . 1.0 . .

loop_
_atom_site_aniso_label
_atom_site_aniso_U_11
_atom_site_aniso_U_22
_atom_site_aniso_U_33
_atom_site_aniso_U_12
_atom_site_aniso_U_13
_atom_site_aniso_U_23
Cu1 0.0151(2) 0.0203(2) 0.0244(2) 0.00191(19) -0.00233(19) 0.00026(18)
Co1 0.0056(2) 0.00876(19) 0.0114(2) 0.00206(17) 0.00071(18) 0.00008(16)
C1 0.0070(14) 0.0155(15) 0.0140(16) 0.0013(13) 0.0009(12) -0.0043(12)
C2 0.0251(19) 0.0122(14) 0.0124(16) 0.0057(14) 0.0044(14) 0.0006(13)
C3 0.010(2) 0.008(2) 0.016(2) 0 0.0011(18) 0
C4 0.007(2) 0.012(2) 0.011(2) 0 0.0010(17) 0
C5 0.0057(15) 0.0126(14) 0.0147(16) 0.0010(12) -0.0012(12) 0.0012(12)
C6 0.0075(14) 0.0084(13) 0.0116(14) -0.0015(11) -0.0006(11) 0.0009(11)
C7 0.011(2) 0.011(2) 0.013(2) 0 0.0000(17) 0
C8 0.011(2) 0.012(2) 0.012(2) 0 0 0.0010(17)
C9 0.0178(17) 0.0099(14) 0.0114(15) 0.0016(14) 0.0001(13) 0.0001(11)
C10 0.0170(17) 0.0137(15) 0.0136(16) 0.0005(13) -0.0047(13) 0.0040(12)
C11 0.011(2) 0.017(2) 0.021(2) 0 0 0.0017(18)
C12 0.014(2) 0.023(3) 0.025(3) 0 0 0.011(2)
C13 0.027(4) 0.023(4) 0.025(4) 0.006(4) -0.005(4) -0.003(4)
C14 0.031(5) 0.021(3) 0.037(4) 0.003(4) 0.000(4) -0.002(3)
C15 0.032(5) 0.026(4) 0.045(4) -0.002(4) 0.004(4) -0.004(3)
C16 0.033(5) 0.028(4) 0.037(4) 0.001(4) 0.001(4) -0.003(4)
C17 0.028(4) 0.023(4) 0.028(4) 0.002(4) -0.004(4) -0.003(4)
C13A 0.030(4) 0.020(3) 0.023(3) 0.004(3) 0.001(4) 0.000(3)
C14A 0.032(4) 0.021(3) 0.033(3) 0.002(4) 0.002(4) -0.003(3)
C15A 0.037(5) 0.020(3) 0.046(4) 0.000(4) 0.005(4) -0.002(3)
C16A 0.031(4) 0.023(3) 0.039(4) -0.001(3) 0.003(3) -0.003(3)
C17A 0.030(4) 0.021(3) 0.026(4) 0.004(3) -0.002(4) -0.004(3)
C18 0.022(4) 0.024(4) 0.022(4) 0.000(3) -0.002(3) 0.004(4)
C19 0.022(4) 0.025(4) 0.025(3) 0.007(3) -0.002(4) 0.002(3)
C20 0.023(5) 0.024(3) 0.029(4) 0.001(4) 0.000(4) 0.005(3)
C21 0.025(4) 0.025(4) 0.026(4) 0.004(4) -0.006(4) 0.000(3)
C22 0.023(4) 0.021(4) 0.022(4) 0.000(3) -0.010(3) -0.001(4)
C18A 0.021(3) 0.022(4) 0.023(4) 0.000(3) -0.003(3) 0.000(3)
C19A 0.026(4) 0.029(3) 0.029(3) 0.001(3) -0.001(4) 0.005(3)
C20A 0.022(4) 0.024(3) 0.026(3) 0.004(3) -0.003(4) 0.006(3)
C21A 0.020(4) 0.019(3) 0.025(3) 0.003(3) -0.005(3) 0.004(3)
C22A 0.022(3) 0.021(4) 0.021(4) 0.001(3) -0.011(3) -0.003(3)
N1 0.0300(17) 0.0177(13) 0.0178(14) 0.0046(13) -0.0039(13) -0.0011(11)
N2 0.0205(16) 0.0177(13) 0.0212(15) 0.0007(12) -0.0086(13) -0.0031(12)
O1 0.0068(10) 0.0084(10) 0.0292(13) 0.0020(9) 0.0008(10) -0.0003(9)
O2 0.0068(11) 0.0125(11) 0.0373(15) 0.0007(9) 0.0033(12) 0.0007(10)
O3 0.0189(14) 0.0244(13) 0.0193(13) 0.0009(11) 0.0055(11) 0.0060(10)
O4 0.0299(15) 0.0283(13) 0.0118(11) 0.0002(12) -0.0008(12) 0.0032(10)
O5 0.0064(11) 0.0107(10) 0.0316(14) 0.0016(9) -0.0015(12) 0.0039(10)
O6 0.0079(13) 0.0568(18) 0.0376(17) 0.0005(14) -0.0027(12) 0.0210(15)

loop_
_atom_type_symbol
_atom_type_description
_atom_type_scat_dispersion_real
_atom_type_scat_dispersion_imag
_atom_type_scat_source
C C 0.0033 0.0016 'International Tables Vol C Tables 4.2.6.8 and 6.1.1.4'
H H 0.0000 0.0000 'International Tables Vol C Tables 4.2.6.8 and 6.1.1.4'
N N 0.0061 0.0033 'International Tables Vol C Tables 4.2.6.8 and 6.1.1.4'
O O 0.0106 0.0060 'International Tables Vol C Tables 4.2.6.8 and 6.1.1.4'
Co Co 0.3494 0.9721 'International Tables Vol C Tables 4.2.6.8 and 6.1.1.4'
Cu Cu 0.3201 1.2651 'International Tables Vol C Tables 4.2.6.8 and 6.1.1.4'

loop_
_geom_angle_atom_site_label_1
_geom_angle_atom_site_label_2
_geom_angle_atom_site_label_3
_geom_angle_site_symmetry_1
_geom_angle_site_symmetry_3
_geom_angle
N1 Cu1 N2 . . 149.78(13)
N1 Cu1 O6 . . 107.80(14)
N2 Cu1 O6 . . 101.36(13)
O5 Co1 O1 . . 101.04(9)
O5 Co1 O4 . 3_655 94.91(10)
O1 Co1 O4 . 3_655 112.03(11)
O5 Co1 O2 . . 164.16(10)
O1 Co1 O2 . . 63.19(9)
O4 Co1 O2 3_655 . 90.28(11)
O5 Co1 O3 . . 98.70(10)
O1 Co1 O3 . . 107.27(10)
O4 Co1 O3 3_655 . 134.81(11)
O2 Co1 O3 . . 88.08(10)
O5 Co1 O4 . . 90.70(10)
O1 Co1 O4 . . 163.24(9)
O4 Co1 O4 3_655 . 78.42(11)
O2 Co1 O4 . . 105.02(9)
O3 Co1 O4 . . 58.62(10)
O5 Co1 C1 . . 132.87(10)
O1 Co1 C1 . . 31.84(10)
O4 Co1 C1 3_655 . 104.19(11)
O2 Co1 C1 . . 31.40(10)
O3 Co1 C1 . . 97.42(10)
O4 Co1 C1 . . 134.90(10)
O2 C1 O1 . . 119.9(3)
O2 C1 C6 . 7_645 119.7(3)
O1 C1 C6 . 7_645 120.3(3)
O2 C1 Co1 . . 61.31(16)
O1 C1 Co1 . . 58.80(17)
C6 C1 Co1 7_645 . 174.6(2)
O4 C2 O3 . . 121.3(3)
O4 C2 C9 . . 118.3(3)
O3 C2 C9 . . 120.3(3)
O5 C3 O5 . 3_655 126.9(4)
O5 C3 C4 . . 116.5(2)
O5 C3 C4 3_655 . 116.5(2)
C5 C4 C5 . 3_655 120.2(4)
C5 C4 C3 . . 119.9(2)
C5 C4 C3 3_655 . 119.9(2)
C4 C5 C6 . . 120.0(3)
C4 C5 H5 . . 120.0
C6 C5 H5 . . 120.0
C7 C6 C5 . . 119.9(3)
C7 C6 C1 . 7_655 122.5(3)
C5 C6 C1 . 7_655 117.6(3)
C6 C7 C6 . 3_655 120.0(4)
C6 C7 H7 . . 120.0
C6 C7 H7 3_655 . 120.0
C9 C8 C9 4_566 . 119.5(5)
C9 C8 H8 4_566 . 120.2
C9 C8 H8 . . 120.2
C10 C9 C8 . . 119.8(3)
C10 C9 C2 . . 121.5(3)
C8 C9 C2 . . 118.7(4)
C9 C10 C11 . . 120.8(3)
C9 C10 H10 . . 119.6
C11 C10 H10 . . 119.6
C10 C11 C10 4_566 . 119.3(5)
C10 C11 C12 4_566 . 120.4(2)
C10 C11 C12 . . 120.4(2)
O6 C12 O6 . 4_566 126.2(5)
O6 C12 C11 . . 116.9(3)
O6 C12 C11 4_566 . 116.9(3)
N1 C13 C14 . . 124.1(13)
N1 C13 H13 . . 118.0
C14 C13 H13 . . 118.0
C15 C14 C13 . . 120.3(12)
C15 C14 H14 . . 119.8
C13 C14 H14 . . 119.8
C14 C15 C16 . . 118.5(11)
C14 C15 H15 . . 120.8
C16 C15 H15 . . 120.8
C17 C16 C15 . . 119.4(12)
C17 C16 H16 . . 120.3
C15 C16 H16 . . 120.3
C16 C17 N1 . . 123.8(13)
C16 C17 H17 . . 118.1
N1 C17 H17 . . 118.1
N1 C13A C14A . . 118.7(9)
N1 C13A H13A . . 120.7
C14A C13A H13A . . 120.7
C15A C14A C13A . . 119.6(9)
C15A C14A H14A . . 120.2
C13A C14A H14A . . 120.2
C14A C15A C16A . . 119.0(9)
C14A C15A H15A . . 120.5
C16A C15A H15A . . 120.5
C17A C16A C15A . . 118.9(10)
C17A C16A H16A . . 120.5
C15A C16A H16A . . 120.5
N1 C17A C16A . . 122.5(11)
N1 C17A H17A . . 118.7
C16A C17A H17A . . 118.7
N2 C18 C19 . . 122.2(13)
N2 C18 H18 . . 118.9
C19 C18 H18 . . 118.9
C20 C19 C18 . . 118.9(13)
C20 C19 H19 . . 120.5
C18 C19 H19 . . 120.5
C21 C20 C19 . . 119.7(12)
C21 C20 H20 . . 120.1
C19 C20 H20 . . 120.1
C20 C21 C22 . . 119.9(13)
C20 C21 H21 . . 120.1
C22 C21 H21 . . 120.1
N2 C22 C21 . . 121.8(13)
N2 C22 H22 . . 119.1
C21 C22 H22 . . 119.1
N2 C18A C19A . . 122.1(11)
N2 C18A H18A . . 118.9
C19A C18A H18A . . 118.9
C20A C19A C18A . . 118.5(10)
C20A C19A H19A . . 120.7
C18A C19A H19A . . 120.7
C21A C20A C19A . . 120.2(9)
C21A C20A H20A . . 119.9
C19A C20A H20A . . 119.9
C20A C21A C22A . . 119.4(9)
C20A C21A H21A . . 120.3
C22A C21A H21A . . 120.3
N2 C22A C21A . . 121.2(10)
N2 C22A H22A . . 119.4
C21A C22A H22A . . 119.4
C17A N1 C13 . . 108.1(9)
C17A N1 C13A . . 121.2(8)
C13 N1 C13A . . 13.3(9)
C17A N1 C17 . . 7.9(18)
C13 N1 C17 . . 113.7(10)
C13A N1 C17 . . 126.9(9)
C17A N1 Cu1 . . 124.2(7)
C13 N1 Cu1 . . 127.6(8)
C13A N1 Cu1 . . 114.4(6)
C17 N1 Cu1 . . 118.6(7)
C22A N2 C22 . . 8.9(12)
C22A N2 C18A . . 118.4(8)
C22 N2 C18A . . 109.5(9)
C22A N2 C18 . . 126.1(9)
C22 N2 C18 . . 117.2(11)
C18A N2 C18 . . 9.5(15)
C22A N2 Cu1 . . 118.5(6)
C22 N2 Cu1 . . 127.3(8)
C18A N2 Cu1 . . 123.1(6)
C18 N2 Cu1 . . 115.3(8)
C1 O1 Co1 . . 89.4(2)
C1 O2 Co1 . . 87.28(18)
C2 O3 Co1 . . 94.3(2)
C2 O4 Co1 . 3_655 164.9(3)
C2 O4 Co1 . . 85.7(2)
Co1 O4 Co1 3_655 . 94.99(10)
C3 O5 Co1 . . 130.8(2)
C12 O6 Cu1 . . 128.9(3)

loop_
_geom_bond_atom_site_label_1
_geom_bond_atom_site_label_2
_geom_bond_site_symmetry_2
_geom_bond_distance
Cu1 N1 . 1.932(3)
Cu1 N2 . 1.940(3)
Cu1 O6 . 2.097(3)
Co1 O5 . 1.981(2)
Co1 O1 . 2.065(2)
Co1 O4 3_655 2.067(3)
Co1 O2 . 2.120(2)
Co1 O3 . 2.123(3)
Co1 O4 . 2.313(3)
Co1 C1 . 2.414(3)
C1 O2 . 1.259(4)
C1 O1 . 1.274(4)
C1 C6 7_645 1.485(4)
C2 O4 . 1.246(4)
C2 O3 . 1.253(5)
C2 C9 . 1.498(5)
C3 O5 . 1.257(3)
C3 O5 3_655 1.257(3)
C3 C4 . 1.493(6)
C4 C5 . 1.390(4)
C4 C5 3_655 1.390(4)
C5 C6 . 1.397(4)
C5 H5 . 0.95
C6 C7 . 1.394(4)
C6 C1 7_655 1.485(4)
C7 C6 3_655 1.394(4)
C7 H7 . 0.95
C8 C9 4_566 1.397(4)
C8 C9 . 1.397(4)
C8 H8 . 0.95
C9 C10 . 1.375(5)
C10 C11 . 1.386(4)
C10 H10 . 0.95
C11 C10 4_566 1.386(4)
C11 C12 . 1.505(7)
C12 O6 . 1.254(4)
C12 O6 4_566 1.254(4)
C13 N1 . 1.348(18)
C13 C14 . 1.395(13)
C13 H13 . 0.95
C14 C15 . 1.364(14)
C14 H14 . 0.95
C15 C16 . 1.382(13)
C15 H15 . 0.95
C16 C17 . 1.371(12)
C16 H16 . 0.95
C17 N1 . 1.42(2)
C17 H17 . 0.95
C13A N1 . 1.371(14)
C13A C14A . 1.404(11)
C13A H13A . 0.95
C14A C15A . 1.370(12)
C14A H14A . 0.95
C15A C16A . 1.385(12)
C15A H15A . 0.95
C16A C17A . 1.375(10)
C16A H16A . 0.95
C17A N1 . 1.284(17)
C17A H17A . 0.95
C18 N2 . 1.353(11)
C18 C19 . 1.401(12)
C18 H18 . 0.95
C19 C20 . 1.368(12)
C19 H19 . 0.95
C20 C21 . 1.336(13)
C20 H20 . 0.95
C21 C22 . 1.411(12)
C21 H21 . 0.95
C22 N2 . 1.345(11)
C22 H22 . 0.95
C18A N2 . 1.349(9)
C18A C19A . 1.400(10)
C18A H18A . 0.95
C19A C20A . 1.364(10)
C19A H19A . 0.95
C20A C21A . 1.354(10)
C20A H20A . 0.95
C21A C22A . 1.409(10)
C21A H21A . 0.95
C22A N2 . 1.345(9)
C22A H22A . 0.95
O4 Co1 3_655 2.067(3)
